data_2020266
loop_
_publ_author_name
'Kato, K.'
'Takayama-Muromachi, E.'
'Kanke, Y.'

_publ_section_title
;
 Die Strukturen der Kupfer-Vanadiumbronzen Cux V12 O29 mit x= 1.2, 1.5,
 1.9
;
_journal_name_full 'Acta Crystallographica C (39,1983-)'
_journal_page_first 1841
_journal_page_last 1844
_journal_volume 45
_journal_year 1989
_chemical_formula_sum 'Cu1.9 O29 V12'
_chemical_name_systematic 'Cu1.9 V12 O29'
_space_group_IT_number 12
_symmetry_space_group_name_Hall '-C 2y'
_symmetry_space_group_name_H-M 'C 1 2/m 1'
_cell_angle_alpha 90
_cell_angle_beta 99.513
_cell_angle_gamma 90
_cell_formula_units_Z 2
_cell_length_a 28.0068
_cell_length_b 3.623
_cell_length_c 10.1374
_cell_volume 1014.483
_citation_journal_id_ASTM ACSCEE
_cod_data_source_file Kato_ACSCEE_1989_861.cif
_cod_data_source_block Cu1.9O29V12
_cod_database_code 2020266

loop_
_symmetry_equiv_pos_as_xyz
x,y,z
-x,y,-z
-x,-y,-z
x,-y,z
x+1/2,y+1/2,z
-x+1/2,y+1/2,-z
-x+1/2,-y+1/2,-z
x+1/2,-y+1/2,z

loop_
_atom_site_label
_atom_site_type_symbol
_atom_site_fract_x
_atom_site_fract_y
_atom_site_fract_z
_atom_site_occupancy
_atom_site_U_iso_or_equiv
O3 O-2 0.1381 0 0.1724 1 0.0
O14 O-2 0.3702 0 0.6262 1 0.0
V4 V+5 0.41188 0 0.12178 1 0.0
O13 O-2 0.2045 0 0.3895 1 0.0
V5 V+5 0.14717 0 0.3505 1 0.0
O9 O-2 0.3756 0 0.2663 1 0.0
O7 O-2 0.3337 0 0.0093 1 0.0
V2 V+4 0.178 0 0.03153 1 0.0
O15 O-2 0.4493 0 0.4754 1 0.0
O8 O-2 0.2964 0 0.3617 1 0.0
O10 O-2 0.4649 0 0.2118 1 0.0
V3 V+4 0.30354 0 0.2074 1 0.0
O4 O-2 0.1005 0 0.9196 1 0.0
O11 O-2 0.4294 0 0.941 1 0.0
O1 O-2 0 0 0 1 0.0
O5 O-2 0.2326 0 0.1212 1 0.0
Cu1 Cu+1 0.48538 0 0.649 0.66 0.0
V6 V+5 0.39067 0 0.44987 1 0.0
O2 O-2 0.0519 0 0.253 1 0.0
V1 V+5 0.06013 0 0.09848 1 0.0
Cu2 Cu+1 0.2521 0 0.5464 0.29 0.0
O12 O-2 0.1249 0 0.5283 1 0.0
O6 O-2 0.1948 0 0.8464 1 0.0
